data_4077716
loop_
_publ_author_name
'Song, Li-Cheng'
'Liu, Jin-Ting'
'Hu, Qing-Mei'
'Weng, Lin-Hong'

_publ_section_title
;
 Synthesis and Crystal Structures of Two Isomerically Pure
 Organotransition-Metal [60]Fullerene Derivatives Containing dppb
 Ligands:&#x00A0;mer-M(CO)3(dppb)(\h2-C60) (M = Mo, W)
;
_journal_issue 9
_journal_name_full Organometallics
_journal_page_first 1643
_journal_paper_doi 10.1021/om990975w
_journal_volume 19
_journal_year 2000
_chemical_formula_sum 'C105 H48 Mo O6 P2'
_chemical_formula_weight 1563.31
_chemical_name_systematic
; 
 ? 
;
_space_group_IT_number 2
_symmetry_space_group_name_Hall '-P 1'
_symmetry_space_group_name_H-M 'P -1'
_atom_sites_solution_hydrogens geom
_atom_sites_solution_primary direct
_atom_sites_solution_secondary difmap
_audit_creation_method SHELXL-97
_cell_angle_alpha 116.141(2)
_cell_angle_beta 98.869(2)
_cell_angle_gamma 99.836(3)
_cell_formula_units_Z 2
_cell_length_a 15.1176(19)
_cell_length_b 16.2145(19)
_cell_length_c 16.543(2)
_cell_measurement_temperature 298(2)
_cell_volume 3464.0(7)
_computing_structure_refinement 'SHELXL-97 (Sheldrick, 1997)'
_computing_structure_solution 'SHELXS-97 (Sheldrick, 1990)'
_diffrn_ambient_temperature 298(2)
_diffrn_measured_fraction_theta_full 0.994
_diffrn_measured_fraction_theta_max 0.994
_diffrn_radiation_monochromator graphite
_diffrn_radiation_source 'fine-focus sealed tube'
_diffrn_radiation_type MoK\a
_diffrn_radiation_wavelength 0.71073
_diffrn_reflns_av_R_equivalents 0.0391
_diffrn_reflns_av_sigmaI/netI 0.0540
_diffrn_reflns_limit_h_max 17
_diffrn_reflns_limit_h_min -17
_diffrn_reflns_limit_k_max 16
_diffrn_reflns_limit_k_min -19
_diffrn_reflns_limit_l_max 19
_diffrn_reflns_limit_l_min -14
_diffrn_reflns_number 14484
_diffrn_reflns_theta_full 25.03
_diffrn_reflns_theta_max 25.03
_diffrn_reflns_theta_min 1.42
_exptl_absorpt_coefficient_mu 0.303
_exptl_crystal_density_diffrn 1.499
_exptl_crystal_density_method 'not measured'
_exptl_crystal_F_000 1596
_refine_diff_density_max 0.541
_refine_diff_density_min -0.376
_refine_diff_density_rms 0.069
_refine_ls_extinction_method none
_refine_ls_goodness_of_fit_ref 1.011
_refine_ls_hydrogen_treatment mixed
_refine_ls_matrix_type full
_refine_ls_number_parameters 1027
_refine_ls_number_reflns 12171
_refine_ls_number_restraints 16
_refine_ls_restrained_S_all 1.024
_refine_ls_R_factor_all 0.0783
_refine_ls_R_factor_gt 0.0511
_refine_ls_shift/su_max 0.395
_refine_ls_shift/su_mean 0.012
_refine_ls_structure_factor_coef Fsqd
_refine_ls_weighting_details 'calc w=1/[\s^2^(Fo^2^)+(0.0911P)^2^+0.0000P] where P=(Fo^2^+2Fc^2^)/3'
_refine_ls_weighting_scheme calc
_refine_ls_wR_factor_gt 0.1321
_refine_ls_wR_factor_ref 0.1476
_reflns_number_gt 8717
_reflns_number_total 12171
_reflns_threshold_expression >2sigma(I)
_cod_data_source_file om990975w.cif
_cod_data_source_block p-1
_cod_original_cell_volume 3463.9(7)
_cod_database_code 4077716

loop_
_symmetry_equiv_pos_as_xyz
'x, y, z'
'-x, -y, -z'

loop_
_atom_site_label
_atom_site_type_symbol
_atom_site_fract_x
_atom_site_fract_y
_atom_site_fract_z
_atom_site_U_iso_or_equiv
_atom_site_adp_type
_atom_site_occupancy
_atom_site_symmetry_multiplicity
_atom_site_calc_flag
_atom_site_refinement_flags
Mo1 Mo 0.18173(2) -0.09322(2) 0.24507(2) 0.03859(12) Uani 1 1 d .
P1 P 0.12667(7) -0.21708(7) 0.28983(7) 0.0467(2) Uani 1 1 d .
C101 C 0.2396(3) -0.0043(3) 0.3824(3) 0.0537(10) Uani 1 1 d .
O1 O 0.2727(3) 0.0470(2) 0.4608(2) 0.0827(10) Uani 1 1 d .
P2 P 0.31339(7) -0.17348(6) 0.23788(6) 0.0409(2) Uani 1 1 d .
C102 C 0.1232(3) -0.1824(3) 0.1060(3) 0.0462(9) Uani 1 1 d .
O2 O 0.0877(2) -0.2321(2) 0.0288(2) 0.0691(8) Uani 1 1 d .
C103 C 0.0572(3) -0.0683(3) 0.2523(3) 0.0567(10) Uani 1 1 d .
O3 O -0.0162(2) -0.0560(3) 0.2518(3) 0.0833(10) Uani 1 1 d .
C111 C 0.2268(3) -0.2459(3) 0.3391(3) 0.0480(9) Uani 1 1 d .
C112 C 0.2223(3) -0.2855(3) 0.3989(3) 0.0607(11) Uani 1 1 d .
H112 H 0.1673 -0.2975 0.4153 0.073 Uiso 1 1 calc R
C113 C 0.2991(4) -0.3067(3) 0.4334(3) 0.0643(12) Uani 1 1 d .
H113 H 0.2957 -0.3330 0.4731 0.077 Uiso 1 1 calc R
C114 C 0.3812(3) -0.2893(3) 0.4094(3) 0.0595(11) Uani 1 1 d .
H114 H 0.4328 -0.3036 0.4331 0.071 Uiso 1 1 calc R
C115 C 0.3868(3) -0.2502(3) 0.3499(3) 0.0544(10) Uani 1 1 d .
H115 H 0.4419 -0.2390 0.3334 0.065 Uiso 1 1 calc R
C116 C 0.3091(3) -0.2278(2) 0.3150(2) 0.0449(9) Uani 1 1 d .
C121 C 0.0508(3) -0.3337(3) 0.2000(3) 0.0489(9) Uani 1 1 d .
C122 C 0.0650(3) -0.4208(3) 0.1888(3) 0.0587(11) Uani 1 1 d .
H122 H 0.1171 -0.4214 0.2264 0.070 Uiso 1 1 calc R
C123 C 0.0021(3) -0.5061(3) 0.1223(3) 0.0677(12) Uani 1 1 d .
H123 H 0.0128 -0.5634 0.1152 0.081 Uiso 1 1 calc R
C124 C -0.0760(3) -0.5071(3) 0.0666(3) 0.0679(12) Uani 1 1 d .
H124 H -0.1184 -0.5648 0.0229 0.081 Uiso 1 1 calc R
C125 C -0.0912(3) -0.4220(3) 0.0760(3) 0.0683(12) Uani 1 1 d .
H125 H -0.1443 -0.4224 0.0388 0.082 Uiso 1 1 calc R
C126 C -0.0279(3) -0.3367(3) 0.1401(3) 0.0604(11) Uani 1 1 d .
H126 H -0.0374 -0.2801 0.1439 0.072 Uiso 1 1 calc R
C131 C 0.0645(3) -0.1825(3) 0.3816(3) 0.0597(11) Uani 1 1 d .
C132 C -0.0254(5) -0.2214(6) 0.3676(5) 0.151(4) Uani 1 1 d .
H132 H -0.0603 -0.2689 0.3085 0.181 Uiso 1 1 calc R
C133 C -0.0672(6) -0.1909(9) 0.4414(7) 0.204(6) Uani 1 1 d .
H133 H -0.1287 -0.2224 0.4309 0.244 Uiso 1 1 calc R
C134 C -0.0248(6) -0.1209(7) 0.5237(6) 0.139(3) Uani 1 1 d .
H134 H -0.0564 -0.0991 0.5697 0.167 Uiso 1 1 calc R
C135 C 0.0670(7) -0.0802(5) 0.5414(5) 0.132(3) Uani 1 1 d .
H135 H 0.0999 -0.0312 0.6005 0.159 Uiso 1 1 calc R
C136 C 0.1115(5) -0.1124(4) 0.4702(4) 0.102(2) Uani 1 1 d .
H136 H 0.1749 -0.0857 0.4831 0.123 Uiso 1 1 calc R
C141 C 0.3120(3) -0.2710(2) 0.1249(2) 0.0422(8) Uani 1 1 d .
C142 C 0.3289(3) -0.3575(3) 0.1133(3) 0.0544(10) Uani 1 1 d .
H142 H 0.3380 -0.3693 0.1638 0.065 Uiso 1 1 calc R
C143 C 0.3319(3) -0.4258(3) 0.0260(3) 0.0634(12) Uani 1 1 d .
H143 H 0.3443 -0.4825 0.0188 0.076 Uiso 1 1 calc R
C144 C 0.3167(3) -0.4102(3) -0.0495(3) 0.0584(11) Uani 1 1 d .
H144 H 0.3182 -0.4564 -0.1076 0.070 Uiso 1 1 calc R
C145 C 0.2990(3) -0.3255(3) -0.0388(3) 0.0514(9) Uani 1 1 d .
H145 H 0.2885 -0.3147 -0.0898 0.062 Uiso 1 1 calc R
C146 C 0.2969(3) -0.2573(3) 0.0471(2) 0.0458(9) Uani 1 1 d .
H146 H 0.2850 -0.2006 0.0534 0.055 Uiso 1 1 calc R
C151 C 0.4343(3) -0.1006(2) 0.2804(2) 0.0434(8) Uani 1 1 d .
C152 C 0.4966(3) -0.1120(3) 0.2249(3) 0.0556(10) Uani 1 1 d .
H152 H 0.4781 -0.1600 0.1632 0.067 Uiso 1 1 calc R
C153 C 0.5860(3) -0.0520(3) 0.2613(3) 0.0699(12) Uani 1 1 d .
H153 H 0.6267 -0.0595 0.2233 0.084 Uiso 1 1 calc R
C154 C 0.6154(3) 0.0185(3) 0.3527(3) 0.0671(12) Uani 1 1 d .
H154 H 0.6760 0.0573 0.3770 0.080 Uiso 1 1 calc R
C155 C 0.5546(3) 0.0310(3) 0.4078(3) 0.0621(12) Uani 1 1 d .
H155 H 0.5738 0.0793 0.4694 0.074 Uiso 1 1 calc R
C156 C 0.4655(3) -0.0271(3) 0.3728(3) 0.0525(10) Uani 1 1 d .
H156 H 0.4251 -0.0175 0.4112 0.063 Uiso 1 1 calc R
C1 C 0.1873(2) 0.0406(2) 0.2249(2) 0.0404(8) Uani 1 1 d .
C2 C 0.2739(2) 0.0117(2) 0.2125(2) 0.0379(8) Uani 1 1 d .
C3 C 0.2940(2) -0.0158(2) 0.1203(2) 0.0392(8) Uani 1 1 d .
C4 C 0.2310(3) -0.0246(2) 0.0454(2) 0.0453(9) Uani 1 1 d .
C5 C 0.1455(3) 0.0042(2) 0.0580(2) 0.0449(9) Uani 1 1 d .
C6 C 0.1275(2) 0.0397(2) 0.1445(3) 0.0413(8) Uani 1 1 d .
C7 C 0.0902(2) 0.1216(3) 0.1772(3) 0.0495(9) Uani 1 1 d .
C8 C 0.1322(3) 0.1805(3) 0.2758(3) 0.0524(10) Uani 1 1 d .
C9 C 0.1966(3) 0.1356(3) 0.3045(3) 0.0446(9) Uani 1 1 d .
C10 C 0.2792(3) 0.1916(3) 0.3713(2) 0.0487(9) Uani 1 1 d .
C11 C 0.3649(3) 0.1627(3) 0.3584(2) 0.0487(9) Uani 1 1 d .
C12 C 0.3624(2) 0.0804(2) 0.2804(3) 0.0418(8) Uani 1 1 d .
C13 C 0.4339(3) 0.0799(3) 0.2318(3) 0.0485(9) Uani 1 1 d .
C14 C 0.3924(3) 0.0211(3) 0.1336(3) 0.0488(9) Uani 1 1 d .
C15 C 0.4244(3) 0.0451(3) 0.0700(3) 0.0556(10) Uani 1 1 d .
C16 C 0.3584(3) 0.0357(3) -0.0082(3) 0.0609(11) Uani 1 1 d .
C17 C 0.2641(3) 0.0027(3) -0.0197(3) 0.0557(10) Uani 1 1 d .
C18 C 0.1983(3) 0.0471(3) -0.0478(3) 0.0593(11) Uani 1 1 d .
C19 C 0.1260(3) 0.0490(3) 0.0000(3) 0.0547(10) Uani 1 1 d .
C20 C 0.0880(3) 0.1258(3) 0.0307(3) 0.0575(11) Uani 1 1 d .
C21 C 0.0696(3) 0.1635(3) 0.1210(3) 0.0567(11) Uani 1 1 d .
C22 C 0.0923(3) 0.2678(3) 0.1637(4) 0.0622(12) Uani 1 1 d .
C23 C 0.1323(3) 0.3238(3) 0.2578(4) 0.0613(12) Uani 1 1 d .
C24 C 0.1531(3) 0.2808(3) 0.3163(3) 0.0586(11) Uani 1 1 d .
C25 C 0.2389(4) 0.3380(3) 0.3855(3) 0.0638(12) Uani 1 1 d .
C26 C 0.3015(3) 0.2944(3) 0.4117(3) 0.0587(11) Uani 1 1 d .
C27 C 0.4003(3) 0.3292(3) 0.4246(3) 0.0627(12) Uani 1 1 d .
C28 C 0.4393(3) 0.2481(3) 0.3915(3) 0.0574(11) Uani 1 1 d .
C29 C 0.5096(3) 0.2474(3) 0.3462(3) 0.0602(12) Uani 1 1 d .
C30 C 0.5074(3) 0.1619(3) 0.2648(3) 0.0587(11) Uani 1 1 d .
C31 C 0.5394(3) 0.1865(3) 0.1978(4) 0.0615(12) Uani 1 1 d .
C32 C 0.4994(3) 0.1306(3) 0.1044(4) 0.0646(12) Uani 1 1 d .
C33 C 0.4791(3) 0.1745(4) 0.0455(4) 0.0694(13) Uani 1 1 d .
C34 C 0.3920(4) 0.1160(3) -0.0240(3) 0.0659(12) Uani 1 1 d .
C35 C 0.3298(4) 0.1587(4) -0.0506(3) 0.0710(13) Uani 1 1 d .
C36 C 0.2319(4) 0.1241(3) -0.0631(3) 0.0671(13) Uani 1 1 d .
C37 C 0.1921(4) 0.2048(3) -0.0306(3) 0.0672(13) Uani 1 1 d .
C38 C 0.1227(3) 0.2064(3) 0.0152(3) 0.0648(12) Uani 1 1 d .
C39 C 0.1257(3) 0.2933(3) 0.0966(4) 0.0639(12) Uani 1 1 d .
C40 C 0.1975(3) 0.3757(3) 0.1293(4) 0.0661(12) Uani 1 1 d .
C41 C 0.2401(4) 0.4356(3) 0.2293(4) 0.0679(13) Uani 1 1 d .
C42 C 0.2078(3) 0.4102(3) 0.2916(3) 0.0651(12) Uani 1 1 d .
C43 C 0.2747(4) 0.4189(3) 0.3713(3) 0.0679(13) Uani 1 1 d .
C44 C 0.3686(4) 0.4528(3) 0.3836(3) 0.0682(13) Uani 1 1 d .
C45 C 0.4346(4) 0.4071(3) 0.4108(3) 0.0673(13) Uani 1 1 d .
C46 C 0.5068(3) 0.4059(3) 0.3628(3) 0.0706(14) Uani 1 1 d .
C47 C 0.5443(3) 0.3278(3) 0.3304(4) 0.0661(13) Uani 1 1 d .
C48 C 0.5624(3) 0.2909(3) 0.2406(4) 0.0706(13) Uani 1 1 d .
C49 C 0.5433(3) 0.3325(3) 0.1835(4) 0.0696(13) Uani 1 1 d .
C50 C 0.5009(3) 0.2736(3) 0.0855(4) 0.0672(12) Uani 1 1 d .
C51 C 0.4356(3) 0.3178(3) 0.0569(4) 0.0683(12) Uani 1 1 d .
C52 C 0.3526(4) 0.2628(4) -0.0089(3) 0.0694(13) Uani 1 1 d .
C53 C 0.2674(4) 0.2911(4) 0.0029(3) 0.0680(13) Uani 1 1 d .
C54 C 0.2698(3) 0.3745(3) 0.0814(4) 0.0671(13) Uani 1 1 d .
C55 C 0.3575(3) 0.4330(3) 0.1507(4) 0.0663(12) Uani 1 1 d .
C56 C 0.3387(3) 0.4706(3) 0.2425(4) 0.0650(12) Uani 1 1 d .
C57 C 0.4012(3) 0.4789(3) 0.3174(3) 0.0660(12) Uani 1 1 d .
C58 C 0.4865(3) 0.4499(3) 0.3051(4) 0.0682(13) Uani 1 1 d .
C59 C 0.5048(3) 0.4142(3) 0.2172(4) 0.0646(12) Uani 1 1 d .
C60 C 0.4381(3) 0.4053(3) 0.1387(4) 0.0691(13) Uani 1 1 d .
O5 O 0.2086(12) -0.5138(11) -0.3917(10) 0.371(8) Uani 1 1 d D
C211 C 0.2109(9) -0.4782(11) -0.2980(8) 0.233(6) Uani 1 1 d D
H21A H 0.2393 -0.4099 -0.2638 0.279 Uiso 1 1 calc R
H21B H 0.2460 -0.5088 -0.2708 0.279 Uiso 1 1 calc R
C212 C 0.1160(14) -0.4995(15) -0.2957(13) 0.322(12) Uani 1 1 d D
H21C H 0.1037 -0.4429 -0.2499 0.387 Uiso 1 1 calc R
H21D H 0.1044 -0.5485 -0.2772 0.387 Uiso 1 1 calc R
C213 C 0.0545(9) -0.5321(15) -0.3863(14) 0.299(10) Uani 1 1 d D
H21E H 0.0215 -0.4854 -0.3851 0.358 Uiso 1 1 calc R
H21F H 0.0095 -0.5922 -0.4064 0.358 Uiso 1 1 calc R
C214 C 0.1167(12) -0.5436(14) -0.4482(9) 0.317(12) Uani 1 1 d D
H21G H 0.1021 -0.6098 -0.4958 0.381 Uiso 1 1 calc R
H21H H 0.1099 -0.5049 -0.4786 0.381 Uiso 1 1 calc R
O6 O 0.1250(7) -0.1922(11) 0.7529(10) 0.462(14) Uani 1 1 d D
C221 C 0.0818(8) -0.2545(15) 0.6579(12) 0.331(10) Uani 1 1 d D
H22B H 0.0271 -0.2387 0.6361 0.398 Uiso 1 1 calc R
H22C H 0.0657 -0.3207 0.6440 0.398 Uiso 1 1 calc R
C222 C 0.1582(9) -0.2325(19) 0.6210(12) 0.45(2) Uani 1 1 d D
H22D H 0.1478 -0.2813 0.5569 0.544 Uiso 1 1 calc R
H22E H 0.1621 -0.1717 0.6220 0.544 Uiso 1 1 calc R
C223 C 0.2260(8) -0.2292(12) 0.6656(10) 0.245(7) Uani 1 1 d D
H22H H 0.2780 -0.1871 0.6628 0.294 Uiso 1 1 calc R
H22I H 0.2361 -0.2922 0.6423 0.294 Uiso 1 1 calc R
C224 C 0.2192(7) -0.1944(12) 0.7589(7) 0.350(14) Uani 1 1 d D
H22F H 0.2609 -0.1311 0.7990 0.420 Uiso 1 1 calc R
H22G H 0.2339 -0.2366 0.7830 0.420 Uiso 1 1 calc R
O7 O 0.7019(16) -0.272(2) 0.2284(15) 0.423(12) Uani 1 1 d D
C231 C 0.6806(16) -0.2282(11) 0.3230(12) 0.349(14) Uani 1 1 d D
H23B H 0.7344 -0.2092 0.3739 0.418 Uiso 1 1 calc R
H23C H 0.6547 -0.1746 0.3336 0.418 Uiso 1 1 calc R
C232 C 0.6135(18) -0.3099(15) 0.3070(18) 0.320(14) Uani 1 1 d D
H23D H 0.6420 -0.3503 0.3256 0.384 Uiso 1 1 calc R
H23E H 0.5660 -0.2927 0.3397 0.384 Uiso 1 1 calc R
C233 C 0.5778(12) -0.3535(13) 0.211(2) 0.367(19) Uani 1 1 d D
H23F H 0.5625 -0.3127 0.1858 0.440 Uiso 1 1 calc R
H23G H 0.5324 -0.4151 0.1830 0.440 Uiso 1 1 calc R
C234 C 0.6883(16) -0.3533(12) 0.234(2) 0.48(2) Uani 1 1 d D
H23H H 0.7135 -0.3454 0.2952 0.577 Uiso 1 1 calc R
H23I H 0.7042 -0.4051 0.1854 0.577 Uiso 1 1 calc R

loop_
_atom_site_aniso_label
_atom_site_aniso_U_11
_atom_site_aniso_U_22
_atom_site_aniso_U_33
_atom_site_aniso_U_23
_atom_site_aniso_U_13
_atom_site_aniso_U_12
Mo1 0.04481(19) 0.03201(17) 0.04220(19) 0.01978(14) 0.01234(14) 0.01160(13)
P1 0.0546(6) 0.0410(5) 0.0519(6) 0.0272(5) 0.0167(5) 0.0142(5)
C101 0.068(3) 0.043(2) 0.052(3) 0.026(2) 0.014(2) 0.015(2)
O1 0.122(3) 0.068(2) 0.0449(19) 0.0220(17) 0.0125(18) 0.017(2)
P2 0.0491(6) 0.0367(5) 0.0374(5) 0.0178(4) 0.0090(4) 0.0144(4)
C102 0.043(2) 0.039(2) 0.055(2) 0.0233(19) 0.0074(19) 0.0106(17)
O2 0.0629(19) 0.0676(19) 0.0535(19) 0.0155(16) -0.0031(15) 0.0159(16)
C103 0.064(3) 0.048(2) 0.065(3) 0.028(2) 0.026(2) 0.020(2)
O3 0.062(2) 0.089(2) 0.110(3) 0.047(2) 0.040(2) 0.0351(19)
C111 0.063(3) 0.037(2) 0.046(2) 0.0230(18) 0.0133(19) 0.0110(18)
C112 0.078(3) 0.053(2) 0.057(3) 0.033(2) 0.016(2) 0.015(2)
C113 0.096(4) 0.053(3) 0.052(3) 0.033(2) 0.014(2) 0.023(2)
C114 0.081(3) 0.044(2) 0.046(2) 0.0201(19) -0.003(2) 0.021(2)
C115 0.067(3) 0.045(2) 0.044(2) 0.0175(18) 0.0044(19) 0.019(2)
C116 0.061(2) 0.0336(18) 0.0349(19) 0.0139(16) 0.0058(17) 0.0139(17)
C121 0.050(2) 0.043(2) 0.058(2) 0.0280(19) 0.0170(19) 0.0108(18)
C122 0.059(3) 0.046(2) 0.067(3) 0.024(2) 0.014(2) 0.015(2)
C123 0.073(3) 0.042(2) 0.086(3) 0.029(2) 0.019(3) 0.016(2)
C124 0.063(3) 0.052(3) 0.079(3) 0.029(2) 0.015(2) 0.005(2)
C125 0.057(3) 0.063(3) 0.080(3) 0.038(3) 0.005(2) 0.007(2)
C126 0.060(3) 0.049(2) 0.079(3) 0.040(2) 0.012(2) 0.012(2)
C131 0.075(3) 0.054(2) 0.064(3) 0.034(2) 0.029(2) 0.023(2)
C132 0.087(5) 0.185(8) 0.094(5) 0.002(5) 0.052(4) -0.015(5)
C133 0.106(6) 0.274(13) 0.126(7) 0.013(8) 0.069(6) -0.001(7)
C134 0.133(7) 0.162(8) 0.118(6) 0.038(6) 0.083(6) 0.064(6)
C135 0.198(9) 0.095(5) 0.104(5) 0.033(4) 0.101(6) 0.029(5)
C136 0.128(5) 0.089(4) 0.081(4) 0.035(3) 0.051(4) 0.005(4)
C141 0.045(2) 0.0364(19) 0.0396(19) 0.0160(16) 0.0058(16) 0.0088(16)
C142 0.073(3) 0.043(2) 0.049(2) 0.0220(19) 0.016(2) 0.021(2)
C143 0.088(3) 0.038(2) 0.062(3) 0.019(2) 0.022(2) 0.024(2)
C144 0.067(3) 0.046(2) 0.052(2) 0.0132(19) 0.022(2) 0.011(2)
C145 0.055(2) 0.052(2) 0.043(2) 0.0206(19) 0.0127(18) 0.0090(19)
C146 0.053(2) 0.0375(19) 0.043(2) 0.0163(17) 0.0088(17) 0.0135(17)
C151 0.053(2) 0.0374(19) 0.0391(19) 0.0186(16) 0.0063(17) 0.0156(17)
C152 0.049(2) 0.059(2) 0.042(2) 0.0114(19) 0.0078(18) 0.015(2)
C153 0.052(3) 0.084(3) 0.061(3) 0.026(3) 0.014(2) 0.013(2)
C154 0.053(3) 0.070(3) 0.059(3) 0.025(2) -0.001(2) 0.000(2)
C155 0.073(3) 0.054(2) 0.041(2) 0.018(2) -0.004(2) 0.004(2)
C156 0.061(3) 0.049(2) 0.045(2) 0.0223(19) 0.0098(19) 0.012(2)
C1 0.043(2) 0.0340(18) 0.046(2) 0.0207(16) 0.0125(16) 0.0085(15)
C2 0.044(2) 0.0306(17) 0.0404(19) 0.0179(15) 0.0107(16) 0.0120(15)
C3 0.046(2) 0.0256(17) 0.045(2) 0.0147(15) 0.0130(17) 0.0125(15)
C4 0.061(2) 0.0277(17) 0.0364(19) 0.0076(15) 0.0104(17) 0.0091(17)
C5 0.044(2) 0.0310(18) 0.042(2) 0.0129(16) -0.0046(16) -0.0043(16)
C6 0.0283(18) 0.0345(18) 0.054(2) 0.0214(17) 0.0020(16) -0.0014(14)
C7 0.0311(19) 0.050(2) 0.072(3) 0.034(2) 0.0116(18) 0.0097(17)
C8 0.052(2) 0.049(2) 0.073(3) 0.035(2) 0.032(2) 0.0226(19)
C9 0.057(2) 0.0388(19) 0.047(2) 0.0234(17) 0.0218(19) 0.0180(18)
C10 0.071(3) 0.040(2) 0.0335(19) 0.0160(17) 0.0161(19) 0.0149(19)
C11 0.058(2) 0.048(2) 0.035(2) 0.0232(18) -0.0042(17) 0.0073(19)
C12 0.043(2) 0.040(2) 0.048(2) 0.0286(18) 0.0029(17) 0.0126(16)
C13 0.040(2) 0.044(2) 0.067(3) 0.033(2) 0.0045(19) 0.0159(17)
C14 0.052(2) 0.039(2) 0.067(3) 0.029(2) 0.022(2) 0.0235(18)
C15 0.060(3) 0.049(2) 0.072(3) 0.030(2) 0.037(2) 0.028(2)
C16 0.083(3) 0.054(2) 0.050(2) 0.019(2) 0.038(2) 0.026(2)
C17 0.081(3) 0.041(2) 0.032(2) 0.0081(17) 0.014(2) 0.012(2)
C18 0.074(3) 0.052(2) 0.033(2) 0.0141(19) 0.000(2) 0.003(2)
C19 0.051(2) 0.049(2) 0.043(2) 0.0194(19) -0.0157(18) -0.0042(19)
C20 0.042(2) 0.058(3) 0.063(3) 0.033(2) -0.013(2) 0.004(2)
C21 0.030(2) 0.059(2) 0.086(3) 0.042(2) 0.004(2) 0.0113(18)
C22 0.042(2) 0.062(3) 0.102(4) 0.051(3) 0.017(2) 0.028(2)
C23 0.061(3) 0.054(3) 0.091(3) 0.041(3) 0.036(3) 0.038(2)
C24 0.070(3) 0.045(2) 0.071(3) 0.025(2) 0.041(2) 0.029(2)
C25 0.098(4) 0.040(2) 0.049(2) 0.011(2) 0.031(2) 0.029(2)
C26 0.087(3) 0.042(2) 0.035(2) 0.0089(17) 0.015(2) 0.014(2)
C27 0.089(3) 0.043(2) 0.030(2) 0.0067(17) -0.007(2) 0.002(2)
C28 0.064(3) 0.048(2) 0.042(2) 0.0192(19) -0.015(2) 0.004(2)
C29 0.044(2) 0.056(3) 0.065(3) 0.032(2) -0.021(2) -0.002(2)
C30 0.037(2) 0.062(3) 0.085(3) 0.045(3) 0.003(2) 0.016(2)
C31 0.034(2) 0.067(3) 0.100(4) 0.051(3) 0.021(2) 0.017(2)
C32 0.052(3) 0.069(3) 0.096(4) 0.048(3) 0.040(3) 0.030(2)
C33 0.069(3) 0.076(3) 0.091(4) 0.050(3) 0.052(3) 0.028(3)
C34 0.085(3) 0.071(3) 0.060(3) 0.036(2) 0.043(3) 0.026(3)
C35 0.100(4) 0.074(3) 0.046(2) 0.036(2) 0.026(2) 0.014(3)
C36 0.094(4) 0.068(3) 0.037(2) 0.032(2) 0.004(2) 0.012(3)
C37 0.083(3) 0.071(3) 0.053(3) 0.043(2) -0.003(2) 0.014(3)
C38 0.056(3) 0.069(3) 0.072(3) 0.048(3) -0.013(2) 0.010(2)
C39 0.050(2) 0.069(3) 0.091(3) 0.055(3) 0.004(2) 0.024(2)
C40 0.067(3) 0.059(3) 0.096(4) 0.056(3) 0.014(3) 0.028(2)
C41 0.083(3) 0.043(2) 0.090(4) 0.039(3) 0.022(3) 0.032(2)
C42 0.079(3) 0.042(2) 0.084(3) 0.028(2) 0.031(3) 0.036(2)
C43 0.103(4) 0.032(2) 0.062(3) 0.011(2) 0.029(3) 0.027(2)
C44 0.087(4) 0.026(2) 0.061(3) 0.0039(19) 0.006(3) 0.005(2)
C45 0.081(3) 0.035(2) 0.047(2) 0.0040(19) -0.011(2) -0.007(2)
C46 0.063(3) 0.043(2) 0.070(3) 0.020(2) -0.020(2) -0.016(2)
C47 0.039(2) 0.055(3) 0.082(3) 0.031(3) -0.017(2) -0.008(2)
C48 0.032(2) 0.068(3) 0.109(4) 0.050(3) 0.004(2) -0.001(2)
C49 0.043(2) 0.068(3) 0.111(4) 0.057(3) 0.021(3) 0.003(2)
C50 0.059(3) 0.070(3) 0.090(4) 0.051(3) 0.035(3) 0.009(2)
C51 0.073(3) 0.070(3) 0.081(3) 0.053(3) 0.027(3) 0.009(3)
C52 0.093(4) 0.074(3) 0.063(3) 0.051(3) 0.027(3) 0.017(3)
C53 0.081(3) 0.073(3) 0.069(3) 0.056(3) 0.007(3) 0.014(3)
C54 0.074(3) 0.062(3) 0.085(3) 0.058(3) 0.008(3) 0.016(2)
C55 0.076(3) 0.045(2) 0.089(3) 0.047(3) 0.014(3) 0.010(2)
C56 0.076(3) 0.031(2) 0.089(3) 0.034(2) 0.014(3) 0.012(2)
C57 0.083(3) 0.026(2) 0.074(3) 0.019(2) 0.008(3) 0.004(2)
C58 0.063(3) 0.036(2) 0.083(3) 0.026(2) -0.007(3) -0.011(2)
C59 0.053(3) 0.048(2) 0.087(3) 0.039(3) 0.009(2) -0.007(2)
C60 0.068(3) 0.058(3) 0.094(4) 0.053(3) 0.019(3) 0.005(2)
O5 0.37(2) 0.406(19) 0.193(12) 0.039(12) 0.057(12) 0.072(16)
C211 0.222(15) 0.313(17) 0.100(8) 0.061(10) 0.029(8) 0.038(13)
C212 0.30(2) 0.35(2) 0.31(3) 0.15(2) 0.19(2) -0.025(19)
C213 0.240(19) 0.31(2) 0.25(2) 0.073(19) 0.080(18) 0.021(16)
C214 0.180(13) 0.44(3) 0.120(10) -0.001(13) 0.033(10) -0.035(16)
O6 0.137(8) 0.49(2) 0.313(15) -0.155(14) 0.074(9) -0.014(10)
C221 0.105(9) 0.41(3) 0.36(3) 0.11(2) 0.025(13) 0.017(12)
C222 0.153(11) 1.13(6) 0.54(3) 0.70(4) 0.211(16) 0.33(2)
C223 0.137(10) 0.357(18) 0.306(18) 0.166(16) 0.133(11) 0.133(11)
C224 0.088(7) 0.50(3) 0.142(9) -0.112(12) 0.021(6) 0.057(10)
O7 0.62(3) 0.53(3) 0.327(19) 0.31(2) 0.23(2) 0.23(3)
C231 0.50(4) 0.159(13) 0.201(16) -0.022(12) -0.07(2) 0.082(18)
C232 0.41(3) 0.186(17) 0.39(3) 0.108(19) 0.28(3) 0.074(19)
C233 0.243(19) 0.138(12) 0.53(4) 0.114(18) -0.18(2) -0.015(12)
C234 0.35(3) 0.175(15) 0.70(5) -0.01(2) 0.15(4) 0.160(17)

loop_
_atom_type_symbol
_atom_type_description
_atom_type_scat_dispersion_real
_atom_type_scat_dispersion_imag
_atom_type_scat_source
C C 0.0033 0.0016 'International Tables Vol C Tables 4.2.6.8 and 6.1.1.4'
H H 0.0000 0.0000 'International Tables Vol C Tables 4.2.6.8 and 6.1.1.4'
O O 0.0106 0.0060 'International Tables Vol C Tables 4.2.6.8 and 6.1.1.4'
P P 0.1023 0.0942 'International Tables Vol C Tables 4.2.6.8 and 6.1.1.4'
Mo Mo -1.6832 0.6857 'International Tables Vol C Tables 4.2.6.8 and 6.1.1.4'

loop_
_geom_angle_atom_site_label_1
_geom_angle_atom_site_label_2
_geom_angle_atom_site_label_3
_geom_angle
C103 Mo1 C101 93.22(17)
C103 Mo1 C102 86.67(16)
C101 Mo1 C102 179.62(15)
C103 Mo1 C2 111.83(14)
C101 Mo1 C2 89.06(14)
C102 Mo1 C2 90.65(13)
C103 Mo1 C1 74.83(14)
C101 Mo1 C1 88.10(14)
C102 Mo1 C1 91.53(13)
C2 Mo1 C1 37.13(12)
C103 Mo1 P1 84.73(12)
C101 Mo1 P1 86.65(11)
C102 Mo1 P1 93.70(10)
C2 Mo1 P1 163.12(9)
C1 Mo1 P1 158.56(9)
C103 Mo1 P2 161.07(12)
C101 Mo1 P2 90.04(12)
C102 Mo1 P2 90.17(10)
C2 Mo1 P2 86.84(9)
C1 Mo1 P2 123.94(9)
P1 Mo1 P2 76.85(3)
C121 P1 C111 103.82(17)
C121 P1 C131 102.8(2)
C111 P1 C131 103.59(19)
C121 P1 Mo1 119.27(13)
C111 P1 Mo1 109.68(12)
C131 P1 Mo1 115.93(13)
O1 C101 Mo1 179.6(4)
C151 P2 C141 102.56(17)
C151 P2 C116 102.24(16)
C141 P2 C116 104.73(16)
C151 P2 Mo1 119.53(11)
C141 P2 Mo1 117.95(12)
C116 P2 Mo1 107.89(13)
O2 C102 Mo1 177.8(3)
O3 C103 Mo1 176.7(4)
C116 C111 C112 119.7(4)
C116 C111 P1 118.0(3)
C112 C111 P1 122.4(3)
C113 C112 C111 120.3(4)
C112 C113 C114 120.4(4)
C113 C114 C115 120.1(4)
C114 C115 C116 119.8(4)
C111 C116 C115 119.7(3)
C111 C116 P2 118.6(3)
C115 C116 P2 121.6(3)
C122 C121 C126 117.5(4)
C122 C121 P1 123.9(3)
C126 C121 P1 118.6(3)
C123 C122 C121 120.6(4)
C124 C123 C122 120.8(4)
C123 C124 C125 119.7(4)
C126 C125 C124 120.1(4)
C125 C126 C121 121.3(4)
C132 C131 C136 116.8(5)
C132 C131 P1 123.8(4)
C136 C131 P1 119.3(4)
C131 C132 C133 120.1(7)
C134 C133 C132 123.3(8)
C133 C134 C135 118.4(7)
C134 C135 C136 119.3(7)
C131 C136 C135 121.8(7)
C146 C141 C142 118.1(3)
C146 C141 P2 118.4(3)
C142 C141 P2 123.4(3)
C143 C142 C141 119.8(4)
C144 C143 C142 120.7(4)
C143 C144 C145 119.8(4)
C146 C145 C144 119.9(4)
C145 C146 C141 121.7(3)
C152 C151 C156 117.6(4)
C152 C151 P2 123.7(3)
C156 C151 P2 118.7(3)
C153 C152 C151 120.3(4)
C154 C153 C152 120.8(4)
C155 C154 C153 119.4(4)
C154 C155 C156 120.6(4)
C155 C156 C151 121.2(4)
C2 C1 C6 117.5(3)
C2 C1 C9 116.8(3)
C6 C1 C9 104.1(3)
C2 C1 Mo1 70.99(18)
C6 C1 Mo1 123.7(2)
C9 C1 Mo1 121.4(2)
C1 C2 C3 117.3(3)
C1 C2 C12 117.2(3)
C3 C2 C12 103.8(3)
C1 C2 Mo1 71.88(18)
C3 C2 Mo1 123.4(2)
C12 C2 Mo1 121.4(2)
C4 C3 C14 119.5(3)
C4 C3 C2 122.3(3)
C14 C3 C2 109.5(3)
C3 C4 C17 119.6(4)
C3 C4 C5 119.8(3)
C17 C4 C5 108.1(3)
C6 C5 C4 120.3(3)
C6 C5 C19 119.8(4)
C4 C5 C19 107.7(3)
C5 C6 C7 119.6(3)
C5 C6 C1 122.1(3)
C7 C6 C1 109.6(3)
C21 C7 C8 120.1(4)
C21 C7 C6 120.9(4)
C8 C7 C6 108.1(3)
C24 C8 C7 120.3(4)
C24 C8 C9 120.5(4)
C7 C8 C9 108.1(3)
C10 C9 C8 119.6(3)
C10 C9 C1 123.2(3)
C8 C9 C1 109.2(3)
C9 C10 C26 120.0(4)
C9 C10 C11 119.2(3)
C26 C10 C11 107.9(4)
C12 C11 C28 120.1(4)
C12 C11 C10 119.9(3)
C28 C11 C10 107.7(3)
C11 C12 C13 119.7(3)
C11 C12 C2 122.7(3)
C13 C12 C2 109.2(3)
C30 C13 C14 120.4(4)
C30 C13 C12 120.5(4)
C14 C13 C12 108.6(3)
C15 C14 C13 120.3(4)
C15 C14 C3 120.9(4)
C13 C14 C3 108.0(3)
C14 C15 C16 119.4(4)
C14 C15 C32 119.1(4)
C16 C15 C32 108.8(4)
C17 C16 C15 119.8(4)
C17 C16 C34 119.7(4)
C15 C16 C34 108.1(4)
C16 C17 C4 120.8(4)
C16 C17 C18 120.5(4)
C4 C17 C18 107.5(4)
C36 C18 C19 120.3(4)
C36 C18 C17 119.0(4)
C19 C18 C17 108.9(3)
C20 C19 C18 120.7(4)
C20 C19 C5 120.4(4)
C18 C19 C5 107.8(4)
C19 C20 C21 120.1(4)
C19 C20 C38 119.4(4)
C21 C20 C38 107.9(4)
C7 C21 C20 119.3(4)
C7 C21 C22 119.2(4)
C20 C21 C22 109.0(4)
C23 C22 C21 120.5(4)
C23 C22 C39 120.5(4)
C21 C22 C39 106.8(4)
C22 C23 C24 120.5(4)
C22 C23 C42 119.8(4)
C24 C23 C42 107.5(4)
C8 C24 C25 119.4(4)
C8 C24 C23 119.3(4)
C25 C24 C23 109.1(4)
C26 C25 C24 120.0(4)
C26 C25 C43 118.9(5)
C24 C25 C43 108.4(4)
C25 C26 C10 120.5(4)
C25 C26 C27 120.3(4)
C10 C26 C27 107.9(4)
C45 C27 C26 120.6(4)
C45 C27 C28 119.4(5)
C26 C27 C28 108.4(4)
C29 C28 C11 120.4(4)
C29 C28 C27 120.2(4)
C11 C28 C27 108.1(4)
C28 C29 C30 119.8(4)
C28 C29 C47 120.4(4)
C30 C29 C47 107.2(4)
C13 C30 C29 119.4(4)
C13 C30 C31 118.7(4)
C29 C30 C31 109.4(4)
C32 C31 C30 120.8(4)
C32 C31 C48 120.7(4)
C30 C31 C48 106.5(4)
C31 C32 C15 120.7(4)
C31 C32 C33 120.1(4)
C15 C32 C33 107.4(4)
C50 C33 C34 120.2(4)
C50 C33 C32 119.5(5)
C34 C33 C32 108.1(4)
C35 C34 C33 120.0(4)
C35 C34 C16 120.1(5)
C33 C34 C16 107.6(4)
C34 C35 C36 120.3(4)
C34 C35 C52 119.8(5)
C36 C35 C52 107.9(5)
C18 C36 C35 120.4(4)
C18 C36 C37 119.0(5)
C35 C36 C37 108.8(4)
C38 C37 C36 120.6(4)
C38 C37 C53 120.0(5)
C36 C37 C53 107.5(5)
C37 C38 C39 119.6(4)
C37 C38 C20 120.1(4)
C39 C38 C20 108.2(4)
C40 C39 C38 120.8(5)
C40 C39 C22 119.4(4)
C38 C39 C22 108.2(4)
C39 C40 C54 119.8(5)
C39 C40 C41 120.3(4)
C54 C40 C41 108.0(4)
C42 C41 C56 120.6(4)
C42 C41 C40 119.5(4)
C56 C41 C40 108.0(4)
C41 C42 C23 120.5(4)
C41 C42 C43 119.5(4)
C23 C42 C43 107.7(4)
C44 C43 C25 121.3(4)
C44 C43 C42 119.6(4)
C25 C43 C42 107.2(4)
C43 C44 C57 120.2(4)
C43 C44 C45 120.1(4)
C57 C44 C45 107.1(5)
C27 C45 C46 120.5(4)
C27 C45 C44 118.8(5)
C46 C45 C44 108.7(4)
C47 C46 C45 120.3(4)
C47 C46 C58 119.9(5)
C45 C46 C58 107.8(4)
C46 C47 C48 120.3(4)
C46 C47 C29 119.2(5)
C48 C47 C29 108.4(4)
C49 C48 C47 120.8(5)
C49 C48 C31 118.8(5)
C47 C48 C31 108.5(4)
C48 C49 C50 120.3(4)
C48 C49 C59 119.1(5)
C50 C49 C59 108.3(4)
C33 C50 C49 120.4(4)
C33 C50 C51 119.5(5)
C49 C50 C51 108.3(4)
C52 C51 C50 120.6(4)
C52 C51 C60 119.8(5)
C50 C51 C60 107.9(4)
C51 C52 C53 120.5(5)
C51 C52 C35 119.8(5)
C53 C52 C35 107.8(4)
C54 C53 C52 119.6(4)
C54 C53 C37 120.1(5)
C52 C53 C37 108.0(4)
C53 C54 C40 119.8(4)
C53 C54 C55 119.9(5)
C40 C54 C55 108.4(5)
C60 C55 C54 119.9(5)
C60 C55 C56 120.0(4)
C54 C55 C56 107.7(4)
C57 C56 C41 119.9(5)
C57 C56 C55 120.2(4)
C41 C56 C55 108.0(4)
C56 C57 C58 120.0(5)
C56 C57 C44 120.3(5)
C58 C57 C44 107.8(4)
C59 C58 C46 119.9(5)
C59 C58 C57 119.8(4)
C46 C58 C57 108.6(5)
C58 C59 C60 119.7(5)
C58 C59 C49 120.0(4)
C60 C59 C49 107.9(4)
C55 C60 C59 120.3(5)
C55 C60 C51 120.3(5)
C59 C60 C51 107.6(4)
C211 O5 C214 111.8(13)
O5 C211 C212 105.3(12)
C211 C212 C213 110.7(10)
C212 C213 C214 104.2(11)
O5 C214 C213 106.9(12)
C221 O6 C224 102.6(10)
O6 C221 C222 97.8(12)
C223 C222 C221 109.1(11)
C222 C223 C224 108.4(10)
C223 C224 O6 104.0(10)
C234 O7 C231 85.6(14)
C232 C231 O7 96.6(13)
C233 C232 C231 101.3(15)
C232 C233 C234 71.3(14)
O7 C234 C233 83.2(14)

loop_
_geom_bond_atom_site_label_1
_geom_bond_atom_site_label_2
_geom_bond_distance
Mo1 C103 2.002(5)
Mo1 C101 2.019(4)
Mo1 C102 2.042(4)
Mo1 C2 2.313(3)
Mo1 C1 2.325(3)
Mo1 P1 2.4908(10)
Mo1 P2 2.5479(10)
P1 C121 1.832(4)
P1 C111 1.836(4)
P1 C131 1.837(4)
C101 O1 1.154(5)
P2 C151 1.834(4)
P2 C141 1.834(4)
P2 C116 1.845(4)
C102 O2 1.142(4)
C103 O3 1.159(5)
C111 C116 1.387(5)
C111 C112 1.400(5)
C112 C113 1.378(6)
C113 C114 1.381(6)
C114 C115 1.390(6)
C115 C116 1.403(5)
C121 C122 1.401(5)
C121 C126 1.404(6)
C122 C123 1.384(6)
C123 C124 1.372(6)
C124 C125 1.384(6)
C125 C126 1.377(6)
C131 C132 1.334(7)
C131 C136 1.371(7)
C132 C133 1.396(10)
C133 C134 1.294(11)
C134 C135 1.356(11)
C135 C136 1.390(8)
C141 C146 1.392(5)
C141 C142 1.404(5)
C142 C143 1.394(5)
C143 C144 1.373(6)
C144 C145 1.384(6)
C145 C146 1.373(5)
C151 C152 1.393(5)
C151 C156 1.400(5)
C152 C153 1.385(6)
C153 C154 1.374(6)
C154 C155 1.369(6)
C155 C156 1.372(6)
C1 C2 1.477(5)
C1 C6 1.482(5)
C1 C9 1.486(5)
C2 C3 1.486(5)
C2 C12 1.489(5)
C3 C4 1.378(5)
C3 C14 1.449(5)
C4 C17 1.454(5)
C4 C5 1.460(5)
C5 C6 1.379(5)
C5 C19 1.463(5)
C6 C7 1.445(5)
C7 C21 1.401(5)
C7 C8 1.441(6)
C8 C24 1.411(5)
C8 C9 1.451(5)
C9 C10 1.382(5)
C10 C26 1.448(5)
C10 C11 1.467(6)
C11 C12 1.377(5)
C11 C28 1.446(5)
C12 C13 1.444(5)
C13 C30 1.403(5)
C13 C14 1.434(5)
C14 C15 1.395(5)
C15 C16 1.438(6)
C15 C32 1.449(6)
C16 C17 1.385(6)
C16 C34 1.462(6)
C17 C18 1.458(6)
C18 C36 1.408(6)
C18 C19 1.440(6)
C19 C20 1.384(6)
C20 C21 1.438(6)
C20 C38 1.466(6)
C21 C22 1.466(6)
C22 C23 1.375(6)
C22 C39 1.472(6)
C23 C24 1.449(6)
C23 C42 1.464(6)
C24 C25 1.432(6)
C25 C26 1.399(6)
C25 C43 1.462(6)
C26 C27 1.450(7)
C27 C45 1.408(6)
C27 C28 1.450(6)
C28 C29 1.391(6)
C29 C30 1.436(6)
C29 C47 1.467(6)
C30 C31 1.452(6)
C31 C32 1.366(7)
C31 C48 1.469(6)
C32 C33 1.464(6)
C33 C50 1.395(6)
C33 C34 1.450(7)
C34 C35 1.386(7)
C35 C36 1.437(7)
C35 C52 1.466(7)
C36 C37 1.453(7)
C37 C38 1.383(7)
C37 C53 1.462(6)
C38 C39 1.446(7)
C39 C40 1.394(6)
C40 C54 1.443(7)
C40 C41 1.461(7)
C41 C42 1.389(7)
C41 C56 1.447(7)
C42 C43 1.468(7)
C43 C44 1.379(7)
C44 C57 1.459(7)
C44 C45 1.468(7)
C45 C46 1.443(7)
C46 C47 1.397(7)
C46 C58 1.448(6)
C47 C48 1.428(7)
C48 C49 1.404(6)
C49 C50 1.435(7)
C49 C59 1.456(7)
C50 C51 1.452(7)
C51 C52 1.377(7)
C51 C60 1.456(7)
C52 C53 1.453(7)
C53 C54 1.393(7)
C54 C55 1.454(6)
C55 C60 1.381(7)
C55 C56 1.462(7)
C56 C57 1.376(6)
C57 C58 1.458(7)
C58 C59 1.401(7)
C59 C60 1.451(6)
O5 C211 1.388(11)
O5 C214 1.418(13)
C211 C212 1.427(13)
C212 C213 1.448(15)
C213 C214 1.468(13)
O6 C221 1.406(14)
O6 C224 1.420(11)
C221 C222 1.449(13)
C222 C223 1.145(13)
C223 C224 1.419(12)
O7 C234 1.344(17)
O7 C231 1.521(15)
C231 C232 1.416(15)
C232 C233 1.38(2)
C233 C234 1.653(17)
